data_4340564
loop_
_publ_author_name
'Langeslay, Ryan R.'
'Walensky, Justin R.'
'Ziller, Joseph W.'
'Evans, William J.'

_publ_section_title
;
 Reactivity of Organothorium Complexes with TEMPO.
;
_journal_issue 16
_journal_name_full 'Inorganic chemistry'
_journal_page_first 8455
_journal_page_last 8463
_journal_paper_doi 10.1021/ic501034b
_journal_volume 53
_journal_year 2014
_chemical_formula_sum 'C36 H57 N O Th'
_chemical_formula_weight 751.86
_chemical_name_systematic
; 
 ? 
;
_space_group_crystal_system orthorhombic
_space_group_IT_number 61
_space_group_name_Hall '-P 2ac 2ab'
_space_group_name_H-M_alt 'P b c a'
_symmetry_space_group_name_Hall '-P 2ac 2ab'
_symmetry_space_group_name_H-M 'P b c a'
_atom_sites_solution_hydrogens geom
_atom_sites_solution_primary direct
_atom_sites_solution_secondary difmap
_audit_creation_method SHELXL-2013
_cell_angle_alpha 90
_cell_angle_beta 90
_cell_angle_gamma 90
_cell_formula_units_Z 8
_cell_length_a 18.7903(13)
_cell_length_b 18.0637(13)
_cell_length_c 18.8533(13)
_cell_measurement_reflns_used 9273
_cell_measurement_temperature 88(2)
_cell_measurement_theta_max 29.14
_cell_measurement_theta_min 2.25
_cell_volume 6399.2(8)
_computing_cell_refinement 'Bruker SAINT 8.32b, 2012'
_computing_data_collection 'Bruker APEX2 2013.6-2, 2013'
_computing_data_reduction 'Bruker SAINT 8.32b, 2012'
_computing_molecular_graphics 'Bruker SHELXTL'
_computing_publication_material 'Bruker SHELXTL'
_computing_structure_refinement 'SHELXL-2013 (Sheldrick, 2013)'
_computing_structure_solution 'Bruker SHELXTL 2013/1'
_diffrn_ambient_temperature 88(2)
_diffrn_measured_fraction_theta_full 1.000
_diffrn_measured_fraction_theta_max 1.000
_diffrn_measurement_device_type 'Bruker SMART APEX II CCD'
_diffrn_measurement_method '\f and \w scans'
_diffrn_radiation_type MoK\a
_diffrn_radiation_wavelength 0.71073
_diffrn_reflns_av_R_equivalents 0.0436
_diffrn_reflns_av_unetI/netI 0.0218
_diffrn_reflns_Laue_measured_fraction_full 1.000
_diffrn_reflns_Laue_measured_fraction_max 1.000
_diffrn_reflns_limit_h_max 24
_diffrn_reflns_limit_h_min -24
_diffrn_reflns_limit_k_max 23
_diffrn_reflns_limit_k_min -23
_diffrn_reflns_limit_l_max 24
_diffrn_reflns_limit_l_min -24
_diffrn_reflns_number 74475
_diffrn_reflns_point_group_measured_fraction_full 1.000
_diffrn_reflns_point_group_measured_fraction_max 1.000
_diffrn_reflns_theta_full 25.242
_diffrn_reflns_theta_max 27.874
_diffrn_reflns_theta_min 1.901
_diffrn_source 'normal-focus sealed tube'
_exptl_absorpt_coefficient_mu 4.688
_exptl_absorpt_correction_T_max 0.4319
_exptl_absorpt_correction_T_min 0.2697
_exptl_absorpt_correction_type multi-scan
_exptl_absorpt_process_details 'Bruker SADABS 2012/1'
_exptl_crystal_colour colorless
_exptl_crystal_density_diffrn 1.561
_exptl_crystal_density_meas ?
_exptl_crystal_density_method not_measured
_exptl_crystal_description prism
_exptl_crystal_F_000 3024
_exptl_crystal_size_max 0.478
_exptl_crystal_size_mid 0.348
_exptl_crystal_size_min 0.150
_refine_diff_density_max 0.882
_refine_diff_density_min -0.723
_refine_diff_density_rms 0.087
_refine_ls_extinction_method none
_refine_ls_goodness_of_fit_ref 1.023
_refine_ls_hydrogen_treatment constr
_refine_ls_matrix_type full
_refine_ls_number_parameters 368
_refine_ls_number_reflns 7631
_refine_ls_number_restraints 0
_refine_ls_restrained_S_all 1.023
_refine_ls_R_factor_all 0.0274
_refine_ls_R_factor_gt 0.0188
_refine_ls_shift/su_max 0.002
_refine_ls_shift/su_mean 0.000
_refine_ls_structure_factor_coef Fsqd
_refine_ls_weighting_details 'w=1/[\s^2^(Fo^2^)+(0.0132P)^2^+7.8388P] where P=(Fo^2^+2Fc^2^)/3'
_refine_ls_weighting_scheme calc
_refine_ls_wR_factor_gt 0.0379
_refine_ls_wR_factor_ref 0.0407
_reflns_Friedel_coverage 0.000
_reflns_number_gt 6396
_reflns_number_total 7631
_reflns_threshold_expression 'I > 2\s(I)'
_cod_data_source_file ic501034b_si_002.cif
_cod_data_source_block rrl10
_cod_depositor_comments
;Adding full bibliography for 4340558--4340566.cif.

The following automatic conversions were performed:

'_exptl_crystal_density_meas' value 'not_measured' was changed to '?'
- the value is perceived as not measured.

Automatic conversion script
Id: cif_fix_values 3008 2015-01-20 13:52:24Z robertas 
;
_cod_database_code 4340564
_shelx_space_group_comment
; 
The symmetry employed for this shelxl refinement is uniquely defined 
by the following loop, which should always be used as a source of 
symmetry information in preference to the above space-group names. 
They are only intended as comments. 
;
_shelx_estimated_absorpt_t_min 0.213
_shelx_estimated_absorpt_t_max 0.540
_shelxl_version_number 2013-3

loop_
_space_group_symop_operation_xyz
'x, y, z'
'-x+1/2, -y, z+1/2'
'-x, y+1/2, -z+1/2'
'x+1/2, -y+1/2, -z'
'-x, -y, -z'
'x-1/2, y, -z-1/2'
'x, -y-1/2, z-1/2'
'-x-1/2, y-1/2, z'

loop_
_atom_site_label
_atom_site_type_symbol
_atom_site_fract_x
_atom_site_fract_y
_atom_site_fract_z
_atom_site_U_iso_or_equiv
_atom_site_adp_type
_atom_site_occupancy
_atom_site_site_symmetry_order
_atom_site_calc_flag
_atom_site_refinement_flags_posn
_atom_site_refinement_flags_adp
Th1 Th 0.36246(2) 0.92349(2) 0.78457(2) 0.00867(3) Uani 1 1 d . .
O1 O 0.41378(8) 0.87323(8) 0.69281(8) 0.0124(3) Uani 1 1 d . .
N1 N 0.46408(10) 0.86444(10) 0.63432(10) 0.0125(4) Uani 1 1 d . .
C1 C 0.40666(13) 1.06737(12) 0.74070(12) 0.0129(5) Uani 1 1 d . .
C2 C 0.47145(13) 1.03417(12) 0.76319(13) 0.0140(5) Uani 1 1 d . .
C3 C 0.46993(13) 1.02824(12) 0.83802(13) 0.0150(5) Uani 1 1 d . .
C4 C 0.40351(13) 1.05664(12) 0.86238(13) 0.0145(5) Uani 1 1 d . .
C5 C 0.36539(13) 1.08041(12) 0.80244(12) 0.0133(4) Uani 1 1 d . .
H5A H 0.3222 1.1127 0.8041 0.016 Uiso 1 1 calc R U
C6 C 0.39280(14) 1.10294(14) 0.66946(13) 0.0186(5) Uani 1 1 d . .
H6A H 0.3809 1.1553 0.6763 0.028 Uiso 1 1 calc R U
H6B H 0.3530 1.0777 0.6461 0.028 Uiso 1 1 calc R U
H6C H 0.4355 1.0989 0.6399 0.028 Uiso 1 1 calc R U
C7 C 0.53363(13) 1.01452(13) 0.71638(14) 0.0192(5) Uani 1 1 d . .
H7A H 0.5508 1.0591 0.6923 0.029 Uiso 1 1 calc R U
H7B H 0.5185 0.9780 0.6810 0.029 Uiso 1 1 calc R U
H7C H 0.5719 0.9936 0.7454 0.029 Uiso 1 1 calc R U
C8 C 0.53350(14) 1.01497(14) 0.88527(15) 0.0217(6) Uani 1 1 d . .
H8A H 0.5514 1.0625 0.9030 0.033 Uiso 1 1 calc R U
H8B H 0.5710 0.9901 0.8581 0.033 Uiso 1 1 calc R U
H8C H 0.5194 0.9837 0.9254 0.033 Uiso 1 1 calc R U
C9 C 0.38439(15) 1.07437(14) 0.93799(13) 0.0211(5) Uani 1 1 d . .
H9A H 0.4224 1.1041 0.9594 0.032 Uiso 1 1 calc R U
H9B H 0.3787 1.0283 0.9648 0.032 Uiso 1 1 calc R U
H9C H 0.3397 1.1023 0.9390 0.032 Uiso 1 1 calc R U
C10 C 0.33571(14) 0.86001(13) 0.92585(12) 0.0157(5) Uani 1 1 d . .
C11 C 0.33137(13) 0.79540(13) 0.88347(12) 0.0136(5) Uani 1 1 d . .
C12 C 0.40012(12) 0.78016(12) 0.85618(12) 0.0139(5) Uani 1 1 d . .
C13 C 0.44780(13) 0.83567(13) 0.88108(12) 0.0139(5) Uani 1 1 d . .
C14 C 0.40709(13) 0.88457(13) 0.92337(12) 0.0150(5) Uani 1 1 d . .
H14A H 0.4282 0.9204 0.9579 0.018 Uiso 1 1 calc R U
C15 C 0.27967(15) 0.88644(15) 0.97703(13) 0.0238(6) Uani 1 1 d . .
H15A H 0.2794 0.8544 1.0190 0.036 Uiso 1 1 calc R U
H15B H 0.2329 0.8847 0.9540 0.036 Uiso 1 1 calc R U
H15C H 0.2902 0.9374 0.9914 0.036 Uiso 1 1 calc R U
C16 C 0.27030(13) 0.74169(13) 0.88121(13) 0.0183(5) Uani 1 1 d . .
H16A H 0.2832 0.6966 0.9070 0.028 Uiso 1 1 calc R U
H16B H 0.2595 0.7292 0.8318 0.028 Uiso 1 1 calc R U
H16C H 0.2284 0.7642 0.9033 0.028 Uiso 1 1 calc R U
C17 C 0.41797(14) 0.70722(13) 0.82208(13) 0.0182(5) Uani 1 1 d . .
H17A H 0.4070 0.6669 0.8551 0.027 Uiso 1 1 calc R U
H17B H 0.4687 0.7061 0.8102 0.027 Uiso 1 1 calc R U
H17C H 0.3898 0.7012 0.7787 0.027 Uiso 1 1 calc R U
C18 C 0.52816(13) 0.83413(13) 0.87729(13) 0.0179(5) Uani 1 1 d . .
H18A H 0.5480 0.8480 0.9235 0.027 Uiso 1 1 calc R U
H18B H 0.5445 0.8692 0.8411 0.027 Uiso 1 1 calc R U
H18C H 0.5441 0.7841 0.8648 0.027 Uiso 1 1 calc R U
C19 C 0.21822(12) 0.97251(13) 0.80282(13) 0.0146(5) Uani 1 1 d . .
C20 C 0.22643(12) 0.99916(13) 0.73241(13) 0.0149(5) Uani 1 1 d . .
C21 C 0.23329(12) 0.93716(13) 0.68706(13) 0.0145(5) Uani 1 1 d . .
C22 C 0.22950(12) 0.87166(13) 0.72842(12) 0.0140(5) Uani 1 1 d . .
C23 C 0.21899(12) 0.89447(13) 0.79972(12) 0.0133(5) Uani 1 1 d . .
H23A H 0.1988 0.8618 0.8375 0.016 Uiso 1 1 calc R U
C24 C 0.20030(14) 1.01862(14) 0.86723(13) 0.0202(5) Uani 1 1 d . .
H24A H 0.1596 0.9967 0.8919 0.030 Uiso 1 1 calc R U
H24B H 0.1883 1.0691 0.8523 0.030 Uiso 1 1 calc R U
H24C H 0.2414 1.0200 0.8992 0.030 Uiso 1 1 calc R U
C25 C 0.21309(13) 1.07717(13) 0.70755(13) 0.0192(5) Uani 1 1 d . .
H25A H 0.1621 1.0840 0.6988 0.029 Uiso 1 1 calc R U
H25B H 0.2396 1.0862 0.6636 0.029 Uiso 1 1 calc R U
H25C H 0.2289 1.1121 0.7441 0.029 Uiso 1 1 calc R U
C26 C 0.22540(14) 0.94037(15) 0.60735(13) 0.0205(5) Uani 1 1 d . .
H26A H 0.1748 0.9437 0.5950 0.031 Uiso 1 1 calc R U
H26B H 0.2458 0.8956 0.5863 0.031 Uiso 1 1 calc R U
H26C H 0.2504 0.9840 0.5891 0.031 Uiso 1 1 calc R U
C27 C 0.22838(14) 0.79342(13) 0.70064(13) 0.0186(5) Uani 1 1 d . .
H27A H 0.2101 0.7933 0.6519 0.028 Uiso 1 1 calc R U
H27B H 0.1975 0.7630 0.7307 0.028 Uiso 1 1 calc R U
H27C H 0.2768 0.7732 0.7012 0.028 Uiso 1 1 calc R U
C28 C 0.50290(13) 0.79278(13) 0.64085(13) 0.0165(5) Uani 1 1 d . .
C29 C 0.55874(14) 0.79143(15) 0.58096(14) 0.0237(6) Uani 1 1 d . .
H29A H 0.5945 0.8306 0.5901 0.028 Uiso 1 1 calc R U
H29B H 0.5837 0.7432 0.5819 0.028 Uiso 1 1 calc R U
C30 C 0.52715(15) 0.80311(16) 0.50773(14) 0.0282(6) Uani 1 1 d . .
H30A H 0.5655 0.8052 0.4718 0.034 Uiso 1 1 calc R U
H30B H 0.4951 0.7615 0.4956 0.034 Uiso 1 1 calc R U
C31 C 0.48596(14) 0.87521(16) 0.50794(13) 0.0241(6) Uani 1 1 d . .
H31A H 0.4634 0.8821 0.4609 0.029 Uiso 1 1 calc R U
H31B H 0.5196 0.9166 0.5153 0.029 Uiso 1 1 calc R U
C32 C 0.42803(13) 0.87859(14) 0.56541(13) 0.0174(5) Uani 1 1 d . .
C33 C 0.54310(13) 0.79572(14) 0.71084(14) 0.0205(5) Uani 1 1 d . .
H33A H 0.5740 0.8394 0.7115 0.031 Uiso 1 1 calc R U
H33B H 0.5721 0.7509 0.7160 0.031 Uiso 1 1 calc R U
H33C H 0.5091 0.7987 0.7501 0.031 Uiso 1 1 calc R U
C34 C 0.45649(14) 0.72235(13) 0.63897(15) 0.0226(6) Uani 1 1 d . .
H34A H 0.4119 0.7314 0.6645 0.034 Uiso 1 1 calc R U
H34B H 0.4822 0.6814 0.6616 0.034 Uiso 1 1 calc R U
H34C H 0.4459 0.7094 0.5896 0.034 Uiso 1 1 calc R U
C35 C 0.40148(15) 0.95805(14) 0.56806(13) 0.0224(6) Uani 1 1 d . .
H35A H 0.4414 0.9913 0.5781 0.034 Uiso 1 1 calc R U
H35B H 0.3656 0.9629 0.6055 0.034 Uiso 1 1 calc R U
H35C H 0.3803 0.9712 0.5223 0.034 Uiso 1 1 calc R U
C36 C 0.36599(14) 0.82636(15) 0.54642(13) 0.0218(5) Uani 1 1 d . .
H36A H 0.3379 0.8160 0.5891 0.033 Uiso 1 1 calc R U
H36B H 0.3850 0.7799 0.5273 0.033 Uiso 1 1 calc R U
H36C H 0.3356 0.8500 0.5107 0.033 Uiso 1 1 calc R U

loop_
_atom_site_aniso_label
_atom_site_aniso_U_11
_atom_site_aniso_U_22
_atom_site_aniso_U_33
_atom_site_aniso_U_23
_atom_site_aniso_U_13
_atom_site_aniso_U_12
Th1 0.01064(4) 0.00720(4) 0.00817(4) -0.00018(3) -0.00118(3) -0.00007(3)
O1 0.0137(8) 0.0134(8) 0.0101(7) -0.0025(6) 0.0023(6) 0.0003(7)
N1 0.0162(10) 0.0129(10) 0.0083(9) -0.0017(8) 0.0022(8) 0.0008(8)
C1 0.0152(12) 0.0082(11) 0.0151(11) -0.0001(9) -0.0008(9) -0.0019(9)
C2 0.0143(12) 0.0085(11) 0.0193(12) -0.0022(9) -0.0009(9) -0.0033(9)
C3 0.0172(12) 0.0072(11) 0.0206(13) -0.0001(9) -0.0056(10) -0.0024(9)
C4 0.0195(12) 0.0089(11) 0.0151(12) -0.0012(9) -0.0026(10) -0.0020(9)
C5 0.0164(11) 0.0079(10) 0.0156(11) -0.0004(8) -0.0023(9) -0.0001(10)
C6 0.0238(14) 0.0162(12) 0.0159(12) 0.0036(10) -0.0012(10) 0.0014(10)
C7 0.0154(12) 0.0153(12) 0.0268(14) 0.0003(11) 0.0033(11) -0.0021(9)
C8 0.0226(14) 0.0134(12) 0.0292(15) 0.0025(11) -0.0128(11) -0.0041(10)
C9 0.0344(15) 0.0131(12) 0.0157(12) -0.0034(10) -0.0025(11) 0.0002(11)
C10 0.0238(13) 0.0113(11) 0.0119(11) 0.0025(9) -0.0010(10) 0.0014(10)
C11 0.0184(12) 0.0115(11) 0.0107(11) 0.0035(9) -0.0015(9) 0.0002(9)
C12 0.0188(12) 0.0107(11) 0.0122(11) 0.0031(9) -0.0021(9) 0.0003(9)
C13 0.0180(12) 0.0109(11) 0.0129(11) 0.0027(9) -0.0050(9) -0.0012(9)
C14 0.0242(13) 0.0117(11) 0.0092(11) 0.0017(9) -0.0041(10) -0.0009(10)
C15 0.0329(16) 0.0237(14) 0.0147(13) -0.0006(11) 0.0039(11) 0.0019(12)
C16 0.0193(12) 0.0146(12) 0.0212(13) 0.0051(10) -0.0028(10) -0.0025(10)
C17 0.0211(13) 0.0112(11) 0.0223(13) 0.0001(10) -0.0013(11) -0.0003(10)
C18 0.0189(13) 0.0143(12) 0.0205(13) 0.0004(10) -0.0063(10) -0.0029(10)
C19 0.0119(11) 0.0156(12) 0.0164(12) -0.0012(9) -0.0011(9) 0.0012(9)
C20 0.0101(11) 0.0140(11) 0.0205(13) 0.0015(9) -0.0020(9) 0.0020(9)
C21 0.0114(11) 0.0176(12) 0.0144(11) 0.0006(9) -0.0013(9) 0.0020(9)
C22 0.0103(11) 0.0136(11) 0.0181(13) -0.0006(9) -0.0023(9) 0.0003(9)
C23 0.0079(11) 0.0157(11) 0.0164(12) 0.0007(9) 0.0004(9) -0.0007(9)
C24 0.0185(13) 0.0207(13) 0.0215(13) -0.0054(11) 0.0002(10) 0.0040(10)
C25 0.0170(12) 0.0155(12) 0.0251(14) 0.0037(11) -0.0015(10) 0.0017(10)
C26 0.0184(13) 0.0264(14) 0.0168(12) 0.0024(10) -0.0029(10) 0.0043(11)
C27 0.0187(13) 0.0158(12) 0.0214(13) -0.0017(10) -0.0034(10) -0.0009(10)
C28 0.0155(12) 0.0148(12) 0.0191(12) -0.0036(10) 0.0009(10) 0.0027(9)
C29 0.0202(14) 0.0249(14) 0.0261(14) -0.0076(11) 0.0067(11) 0.0020(11)
C30 0.0277(15) 0.0364(16) 0.0204(14) -0.0107(12) 0.0091(12) -0.0045(12)
C31 0.0278(15) 0.0343(16) 0.0103(12) -0.0002(11) 0.0032(11) -0.0026(12)
C32 0.0198(13) 0.0202(13) 0.0122(12) -0.0018(10) -0.0001(10) -0.0013(10)
C33 0.0176(12) 0.0209(13) 0.0230(13) 0.0008(11) -0.0003(11) 0.0018(10)
C34 0.0257(14) 0.0128(12) 0.0293(14) -0.0041(11) 0.0018(12) -0.0014(10)
C35 0.0284(15) 0.0232(14) 0.0158(13) 0.0050(10) -0.0006(11) -0.0009(11)
C36 0.0201(13) 0.0285(14) 0.0168(12) -0.0055(11) -0.0024(11) -0.0009(12)

loop_
_atom_type_symbol
_atom_type_description
_atom_type_scat_dispersion_real
_atom_type_scat_dispersion_imag
_atom_type_scat_source
C C 0.0033 0.0016 'International Tables Vol C Tables 4.2.6.8 and 6.1.1.4'
H H 0.0000 0.0000 'International Tables Vol C Tables 4.2.6.8 and 6.1.1.4'
N N 0.0061 0.0033 'International Tables Vol C Tables 4.2.6.8 and 6.1.1.4'
O O 0.0106 0.0060 'International Tables Vol C Tables 4.2.6.8 and 6.1.1.4'
Th Th -7.2400 8.8979 'International Tables Vol C Tables 4.2.6.8 and 6.1.1.4'

loop_
_geom_angle_atom_site_label_1
_geom_angle_atom_site_label_2
_geom_angle_atom_site_label_3
_geom_angle
Cnt1 Th1 O1 105.9
Cnt2 Th1 O1 106.5
Cnt3 Th1 O1 105.5
Cnt1 Th1 Cnt2 113.3
Cnt1 Th1 Cnt3 112.4
Cnt2 Th1 Cnt3 112.6
O1 Th1 C23 115.79(6)
O1 Th1 C14 119.89(6)
C23 Th1 C14 98.40(7)
O1 Th1 C1 91.18(6)
C23 Th1 C1 119.17(7)
C14 Th1 C1 114.05(7)
O1 Th1 C5 119.93(6)
C23 Th1 C5 101.25(7)
C14 Th1 C5 97.56(7)
C1 Th1 C5 28.78(6)
O1 Th1 C22 87.50(6)
C23 Th1 C22 29.12(7)
C14 Th1 C22 121.11(7)
C1 Th1 C22 116.35(7)
C5 Th1 C22 112.59(7)
O1 Th1 C19 129.89(6)
C23 Th1 C19 28.93(7)
C14 Th1 C19 104.18(7)
C1 Th1 C19 91.64(7)
C5 Th1 C19 72.42(7)
C22 Th1 C19 47.42(7)
O1 Th1 C2 82.18(6)
C23 Th1 C2 146.88(7)
C14 Th1 C2 95.20(7)
C1 Th1 C2 28.67(7)
C5 Th1 C2 46.84(7)
C22 Th1 C2 142.27(7)
C19 Th1 C2 118.17(7)
O1 Th1 C13 91.46(6)
C23 Th1 C13 111.80(7)
C14 Th1 C13 28.54(7)
C1 Th1 C13 121.33(7)
C5 Th1 C13 117.30(7)
C22 Th1 C13 122.32(7)
C19 Th1 C13 128.00(7)
C2 Th1 C13 94.25(7)
O1 Th1 C4 128.69(6)
C23 Th1 C4 111.23(7)
C14 Th1 C4 70.29(7)
C1 Th1 C4 47.01(7)
C5 Th1 C4 28.13(6)
C22 Th1 C4 133.13(7)
C19 Th1 C4 86.28(7)
C2 Th1 C4 46.63(7)
C13 Th1 C4 89.39(7)
O1 Th1 C10 129.19(6)
C23 Th1 C10 70.47(7)
C14 Th1 C10 28.23(7)
C1 Th1 C10 131.87(7)
C5 Th1 C10 106.46(7)
C22 Th1 C10 93.33(7)
C19 Th1 C10 81.40(7)
C2 Th1 C10 121.11(7)
C13 Th1 C10 46.61(7)
C4 Th1 C10 84.91(7)
O1 Th1 C3 103.65(6)
C23 Th1 C3 139.12(7)
C14 Th1 C3 68.95(7)
C1 Th1 C3 46.68(7)
C5 Th1 C3 46.25(6)
C22 Th1 C3 158.84(6)
C19 Th1 C3 114.08(7)
C2 Th1 C3 28.05(7)
C13 Th1 C3 75.96(6)
C4 Th1 C3 28.12(7)
C10 Th1 C3 93.31(7)
O1 Th1 C12 83.88(6)
C23 Th1 C12 91.14(7)
C14 Th1 C12 45.75(6)
C1 Th1 C12 147.92(7)
C5 Th1 C12 142.94(6)
C22 Th1 C12 95.14(6)
C19 Th1 C12 115.73(7)
C2 Th1 C12 119.46(7)
C13 Th1 C12 27.85(6)
C4 Th1 C12 114.94(6)
C10 Th1 C12 45.40(6)
C3 Th1 C12 103.79(6)
O1 Th1 C11 104.82(6)
C23 Th1 C11 66.61(7)
C14 Th1 C11 45.54(7)
C1 Th1 C11 158.63(6)
C5 Th1 C11 133.60(6)
C22 Th1 C11 79.05(7)
C19 Th1 C11 88.84(7)
C2 Th1 C11 138.68(7)
C13 Th1 C11 45.73(7)
C4 Th1 C11 111.77(6)
C10 Th1 C11 27.40(6)
C3 Th1 C11 114.36(6)
C12 Th1 C11 27.18(6)
O1 Th1 C21 84.69(6)
C23 Th1 C21 45.72(7)
C14 Th1 C21 144.11(7)
C1 Th1 C21 89.04(6)
C5 Th1 C21 90.35(6)
C22 Th1 C21 27.48(6)
C19 Th1 C21 45.36(6)
C2 Th1 C21 115.03(7)
C13 Th1 C21 149.51(6)
C4 Th1 C21 116.45(6)
C10 Th1 C21 116.13(7)
C3 Th1 C21 134.33(6)
C12 Th1 C21 121.82(6)
C11 Th1 C21 106.20(6)
O1 Th1 C20 107.49(6)
C23 Th1 C20 45.79(7)
C14 Th1 C20 130.84(7)
C1 Th1 C20 75.11(7)
C5 Th1 C20 67.09(7)
C22 Th1 C20 45.60(7)
C19 Th1 C20 27.47(6)
C2 Th1 C20 103.77(7)
C13 Th1 C20 155.26(7)
C4 Th1 C20 90.81(6)
C10 Th1 C20 108.79(7)
C3 Th1 C20 113.31(6)
C12 Th1 C20 136.54(6)
C11 Th1 C20 112.20(7)
C21 Th1 C20 26.75(6)
N1 O1 Th1 158.57(13)
O1 N1 C32 110.24(17)
O1 N1 C28 110.40(17)
C32 N1 C28 116.37(18)
C5 C1 C2 107.1(2)
C5 C1 C6 124.4(2)
C2 C1 C6 126.3(2)
C5 C1 Th1 75.76(13)
C2 C1 Th1 77.19(13)
C6 C1 Th1 126.52(15)
C3 C2 C1 108.2(2)
C3 C2 C7 125.6(2)
C1 C2 C7 126.1(2)
C3 C2 Th1 78.13(13)
C1 C2 Th1 74.14(13)
C7 C2 Th1 117.91(15)
C2 C3 C4 108.2(2)
C2 C3 C8 125.8(2)
C4 C3 C8 124.1(2)
C2 C3 Th1 73.82(13)
C4 C3 Th1 74.99(13)
C8 C3 Th1 129.99(15)
C5 C4 C3 107.3(2)
C5 C4 C9 125.1(2)
C3 C4 C9 126.2(2)
C5 C4 Th1 73.33(13)
C3 C4 Th1 76.89(13)
C9 C4 Th1 126.03(16)
C4 C5 C1 109.3(2)
C4 C5 Th1 78.54(13)
C1 C5 Th1 75.46(13)
C14 C10 C11 107.1(2)
C14 C10 C15 125.8(2)
C11 C10 C15 125.6(2)
C14 C10 Th1 71.68(13)
C11 C10 Th1 79.65(13)
C15 C10 Th1 125.16(16)
C10 C11 C12 108.2(2)
C10 C11 C16 126.3(2)
C12 C11 C16 124.1(2)
C10 C11 Th1 72.95(13)
C12 C11 Th1 75.47(13)
C16 C11 Th1 128.53(15)
C11 C12 C13 108.5(2)
C11 C12 C17 121.9(2)
C13 C12 C17 128.1(2)
C11 C12 Th1 77.36(13)
C13 C12 Th1 71.92(12)
C17 C12 Th1 127.99(15)
C14 C13 C12 106.6(2)
C14 C13 C18 125.3(2)
C12 C13 C18 126.8(2)
C14 C13 Th1 73.31(13)
C12 C13 Th1 80.23(13)
C18 C13 Th1 122.20(15)
C10 C14 C13 109.6(2)
C10 C14 Th1 80.09(13)
C13 C14 Th1 78.16(13)
C23 C19 C20 107.4(2)
C23 C19 C24 125.9(2)
C20 C19 C24 126.1(2)
C23 C19 Th1 71.18(13)
C20 C19 Th1 83.69(14)
C24 C19 Th1 118.47(15)
C21 C20 C19 107.8(2)
C21 C20 C25 124.6(2)
C19 C20 C25 126.1(2)
C21 C20 Th1 76.38(13)
C19 C20 Th1 68.84(13)
C25 C20 Th1 131.05(16)
C20 C21 C22 108.9(2)
C20 C21 C26 124.2(2)
C22 C21 C26 125.0(2)
C20 C21 Th1 76.87(13)
C22 C21 Th1 69.00(13)
C26 C21 Th1 132.80(16)
C21 C22 C23 106.6(2)
C21 C22 C27 126.3(2)
C23 C22 C27 126.8(2)
C21 C22 Th1 83.51(14)
C23 C22 Th1 71.17(13)
C27 C22 Th1 116.50(15)
C19 C23 C22 109.3(2)
C19 C23 Th1 79.89(14)
C22 C23 Th1 79.70(13)
N1 C28 C33 106.51(19)
N1 C28 C29 106.6(2)
C33 C28 C29 107.3(2)
N1 C28 C34 115.9(2)
C33 C28 C34 109.2(2)
C29 C28 C34 110.8(2)
C30 C29 C28 113.4(2)
C31 C30 C29 108.5(2)
C30 C31 C32 113.4(2)
N1 C32 C35 106.44(19)
N1 C32 C31 106.6(2)
C35 C32 C31 107.0(2)
N1 C32 C36 116.2(2)
C35 C32 C36 109.7(2)
C31 C32 C36 110.3(2)

loop_
_geom_bond_atom_site_label_1
_geom_bond_atom_site_label_2
_geom_bond_distance
Th1 Cnt1 2.630
Th1 Cnt2 2.685
Th1 Cnt3 2.666
Th1 O1 2.1788(15)
Th1 C23 2.761(2)
Th1 C14 2.836(2)
Th1 C1 2.851(2)
Th1 C5 2.855(2)
Th1 C22 2.870(2)
Th1 C19 2.872(2)
Th1 C2 2.890(2)
Th1 C13 2.898(2)
Th1 C4 2.921(2)
Th1 C10 2.943(2)
Th1 C3 2.945(2)
Th1 C12 3.004(2)
Th1 C11 3.028(2)
Th1 C21 3.055(2)
Th1 C20 3.061(2)
O1 N1 1.461(2)
N1 C32 1.487(3)
N1 C28 1.491(3)
C1 C5 1.418(3)
C1 C2 1.422(3)
C1 C6 1.511(3)
C2 C3 1.415(3)
C2 C7 1.507(3)
C3 C4 1.426(3)
C3 C8 1.509(3)
C4 C5 1.405(3)
C4 C9 1.505(3)
C10 C14 1.413(3)
C10 C11 1.417(3)
C10 C15 1.506(3)
C11 C12 1.418(3)
C11 C16 1.503(3)
C12 C13 1.424(3)
C12 C17 1.504(3)
C13 C14 1.415(3)
C13 C18 1.512(3)
C19 C23 1.411(3)
C19 C20 1.421(3)
C19 C24 1.510(3)
C20 C21 1.415(3)
C20 C25 1.506(3)
C21 C22 1.419(3)
C21 C26 1.511(3)
C22 C23 1.420(3)
C22 C27 1.507(3)
C28 C33 1.521(3)
C28 C29 1.542(3)
C28 C34 1.543(3)
C29 C30 1.518(4)
C30 C31 1.515(4)
C31 C32 1.537(3)
C32 C35 1.520(3)
C32 C36 1.542(3)
